data_1558362
loop_
_publ_author_name
'Kivekas, Raikko'
'Sillanpaa, Reijo'
'Teixidor, Francesc'
'Vinas, Clara'
'Ayllon, Jose A.'

_publ_section_title
;
 Synthesis and Crystal Structure of a New S-Substituted
 Dicarba-nido-undecaborate Derivative (Inner Phosphonium Salt)
;
_journal_name_full 'Acta Chemica Scandinavica'
_journal_page_first 117
_journal_page_last 121
_journal_paper_doi 10.3891/acta.chem.scand.48-0117
_journal_volume 48
_journal_year 1994
_chemical_formula_sum 'C21 H26 B9 P S2'
_chemical_formula_weight 470.84
_chemical_name_common
;
7,8-mu-[SCH(PPh3)S]-7,8-C2B9H10
;
_space_group_IT_number 14
_space_group_name_Hall '-P 2yn'
_space_group_name_H-M_alt 'P 1 21/n 1'
_symmetry_cell_setting monoclinic
_symmetry_Int_Tables_number 14
_symmetry_space_group_name_Hall '-P 2yn'
_symmetry_space_group_name_H-M 'P 1 21/n 1'
_cell_angle_alpha 90.
_cell_angle_beta 89.48(3)
_cell_angle_gamma 90.
_cell_formula_units_Z 4
_cell_length_a 11.373(3)
_cell_length_b 14.654(3)
_cell_length_c 14.694(6)
_cell_volume 2448.8(13)
_diffrn_ambient_temperature 295
_diffrn_radiation_probe x-ray
_diffrn_radiation_type MoK\a
_diffrn_radiation_wavelength 0.71069
_exptl_absorpt_coefficient_mu 0.288
_exptl_crystal_density_diffrn 1.277
_refine_ls_goodness_of_fit_ref 2.87
_refine_ls_number_parameters 339
_refine_ls_number_reflns 3021
_refine_ls_R_factor_gt 0.087
_refine_ls_wR_factor_gt 0.064
_cod_data_source_file Acta-Chem-Scand-1994-48-117.cif
_cod_data_source_block 1
_cod_original_sg_symbol_H-M 'P 21/n'
_cod_database_code 1558362

loop_
_space_group_symop_id
_space_group_symop_operation_xyz
1 x,y,z
2 1/2-x,1/2+y,1/2-z
3 -x,-y,-z
4 1/2+x,1/2-y,1/2+z

loop_
_atom_site_label
_atom_site_type_symbol
_atom_site_thermal_displace_type
_atom_site_fract_x
_atom_site_fract_y
_atom_site_fract_z
_atom_site_occupancy
_atom_site_U_iso_or_equiv
_atom_site_calc_flag
_atom_site_refinement_flags
_atom_site_disorder_assembly
_atom_site_disorder_group
S1 S Uiso -0.03040(10) 0.05760(10) 0.36890(10) 1.000 0.0480(10) . . . .
S2 S Uiso 0.0005(2) 0.04970(10) 0.16750(10) 1.000 0.0550(10) . . . .
P1 P Uiso 0.11980(10) 0.19380(10) 0.27300(10) 1.000 0.0380(10) . . . .
C1 C Uiso -0.0118(5) 0.1255(4) 0.2655(4) 1.000 0.047(4) . . . .
C7 C Uiso -0.1005(5) -0.0377(4) 0.3184(4) 1.000 0.038(4) . . . .
C8 C Uiso -0.0830(5) -0.0432(4) 0.2141(4) 1.000 0.043(4) . . . .
C10 C Uiso 0.1412(5) 0.2523(4) 0.1678(4) 1.000 0.043(4) . . . .
C11 C Uiso 0.0483(5) 0.2636(4) 0.1052(4) 1.000 0.055(5) . . . .
C12 C Uiso 0.0688(6) 0.3095(5) 0.0245(4) 1.000 0.069(5) . . . .
C13 C Uiso 0.1803(7) 0.3462(5) 0.0073(4) 1.000 0.081(6) . . . .
C14 C Uiso 0.2676(5) 0.3382(5) 0.0681(5) 1.000 0.070(5) . . . .
C15 C Uiso 0.2472(5) 0.2930(5) 0.1477(4) 1.000 0.067(5) . . . .
C20 C Uiso 0.1109(5) 0.2707(4) 0.3675(4) 1.000 0.041(4) . . . .
C21 C Uiso 0.2120(5) 0.3195(4) 0.3918(4) 1.000 0.058(5) . . . .
C22 C Uiso 0.2104(5) 0.3790(5) 0.4623(5) 1.000 0.066(5) . . . .
C23 C Uiso 0.1070(7) 0.3930(5) 0.5099(4) 1.000 0.074(5) . . . .
C24 C Uiso 0.0033(5) 0.3487(4) 0.4854(4) 1.000 0.056(5) . . . .
C25 C Uiso 0.0042(5) 0.2884(4) 0.4148(4) 1.000 0.048(4) . . . .
C30 C Uiso 0.2452(5) 0.1206(4) 0.2910(4) 1.000 0.038(4) . . . .
C31 C Uiso 0.2828(5) 0.1041(4) 0.3792(4) 1.000 0.051(4) . . . .
C32 C Uiso 0.3788(5) 0.0477(5) 0.3921(4) 1.000 0.058(5) . . . .
C33 C Uiso 0.4342(6) 0.0110(4) 0.3193(5) 1.000 0.063(5) . . . .
C34 C Uiso 0.3971(5) 0.0238(4) 0.2318(4) 1.000 0.060(5) . . . .
C35 C Uiso 0.3024(5) 0.0796(4) 0.2164(4) 1.000 0.056(5) . . . .
B1 B Uiso -0.2981(6) -0.1225(5) 0.2489(5) 1.000 0.047(5) . . . .
B2 B Uiso -0.2349(6) -0.0793(5) 0.3517(5) 1.000 0.045(5) . . . .
B3 B Uiso -0.2252(6) -0.0152(5) 0.2503(5) 1.000 0.045(5) . . . .
B4 B Uiso -0.2007(6) -0.0887(5) 0.1594(5) 1.000 0.048(5) . . . .
B5 B Uiso -0.1943(6) -0.2019(5) 0.2017(5) 1.000 0.054(5) . . . .
B6 B Uiso -0.2171(6) -0.1964(5) 0.3244(5) 1.000 0.056(5) . . . .
B9 B Uiso -0.0628(6) -0.1466(5) 0.1778(5) 1.000 0.054(5) . . . .
B10 B Uiso -0.0770(6) -0.2169(5) 0.2779(6) 1.000 0.063(6) . . . .
B11 B Uiso -0.0977(6) -0.1353(5) 0.3696(5) 1.000 0.051(5) . . . .

loop_
_atom_type_symbol
_atom_type_description
_atom_type_scat_dispersion_real
_atom_type_scat_dispersion_imag
_atom_type_scat_source
C C 0.0033 0.0016 ' International Tables Vol C Tables 4.2.6.8 and 6.1.1.4'
B B 0.0013 0.0007 ' International Tables Vol C Tables 4.2.6.8 and 6.1.1.4'
P P 0.1023 0.0942 ' International Tables Vol C Tables 4.2.6.8 and 6.1.1.4'
S S 0.1246 0.1234 ' International Tables Vol C Tables 4.2.6.8 and 6.1.1.4'

loop_
_geom_angle_atom_site_label_1
_geom_angle_atom_site_label_2
_geom_angle_atom_site_label_3
_geom_angle
_geom_angle_site_symmetry_1
_geom_angle_site_symmetry_2
_geom_angle_site_symmetry_3
_geom_angle_publ_flag
C1 S1 C7 97.5(3) . . . yes
C1 S2 C8 97.2(3) . . . yes
C1 P1 C10 108.7(3) . . . yes
C1 P1 C20 110.8(3) . . . yes
C1 P1 C30 109.6(3) . . . yes
C10 P1 C20 112.1(3) . . . yes
C10 P1 C30 108.1(3) . . . yes
C20 P1 C30 107.4(3) . . . yes
S1 C1 S2 109.4(3) . . . yes
S1 C1 P1 109.9(3) . . . yes
S2 C1 P1 109.2(3) . . . yes
S1 C7 C8 113.7(4) . . . yes
S1 C7 B2 124.3(4) . . . yes
S1 C7 B3 117.0(4) . . . yes
S1 C7 B11 119.4(4) . . . yes
C8 C7 B2 111.8(5) . . . yes
C8 C7 B3 63.1(4) . . . yes
C8 C7 B11 114.4(5) . . . yes
B2 C7 B3 60.8(4) . . . yes
B2 C7 B11 64.8(4) . . . yes
B3 C7 B11 116.5(5) . . . yes
S2 C8 C7 113.7(4) . . . yes
S2 C8 B3 115.1(4) . . . yes
S2 C8 B4 122.2(4) . . . yes
S2 C8 B9 120.7(4) . . . yes
C7 C8 B3 64.9(4) . . . yes
C7 C8 B4 113.2(5) . . . yes
C7 C8 B9 113.0(5) . . . yes
B3 C8 B4 60.4(4) . . . yes
B3 C8 B9 116.6(5) . . . yes
B4 C8 B9 65.7(4) . . . yes
P1 C10 C11 121.5(4) . . . yes
P1 C10 C15 120.5(5) . . . yes
C11 C10 C15 117.9(5) . . . no
C10 C11 C12 119.6(5) . . . no
C11 C12 C13 119.2(6) . . . no
C12 C13 C14 121.3(6) . . . no
C13 C14 C15 119.4(6) . . . no
C10 C15 C14 122.5(5) . . . no
P1 C20 C21 118.5(4) . . . yes
P1 C20 C25 122.5(4) . . . yes
C21 C20 C25 118.8(5) . . . no
C20 C21 C22 121.2(5) . . . no
C21 C22 C23 119.3(6) . . . no
C22 C23 C24 121.3(6) . . . no
C23 C24 C25 119.8(6) . . . no
C20 C25 C24 119.5(5) . . . no
P1 C30 C31 119.3(4) . . . yes
P1 C30 C35 120.0(4) . . . yes
C31 C30 C35 120.6(5) . . . no
C30 C31 C32 118.8(5) . . . no
C31 C32 C33 119.6(6) . . . no
C32 C33 C34 123.0(6) . . . no
C33 C34 C35 119.0(6) . . . no
C30 C35 C34 119.0(5) . . . no
B2 B1 B3 59.2(4) . . . yes
B2 B1 B4 105.8(5) . . . yes
B2 B1 B5 106.7(5) . . . yes
B2 B1 B6 59.0(4) . . . yes
B3 B1 B4 58.4(4) . . . yes
B3 B1 B5 105.8(5) . . . yes
B3 B1 B6 106.4(5) . . . yes
B4 B1 B5 59.5(4) . . . yes
B4 B1 B6 107.6(5) . . . yes
B5 B1 B6 60.8(4) . . . yes
C7 B2 B1 104.4(5) . . . yes
C7 B2 B3 61.3(4) . . . yes
C7 B2 B6 100.4(5) . . . yes
C7 B2 B11 55.0(4) . . . yes
B1 B2 B3 60.0(4) . . . yes
B1 B2 B6 60.9(4) . . . yes
B1 B2 B11 108.6(5) . . . yes
B3 B2 B6 108.6(5) . . . yes
B3 B2 B11 108.7(5) . . . yes
B6 B2 B11 59.4(4) . . . yes
C7 B3 C8 52.1(3) . . . yes
C7 B3 B1 102.6(5) . . . yes
C7 B3 B2 57.9(4) . . . yes
C7 B3 B4 101.3(5) . . . yes
C8 B3 B1 102.7(5) . . . yes
C8 B3 B2 100.5(5) . . . yes
C8 B3 B4 58.6(4) . . . yes
B1 B3 B2 60.9(4) . . . yes
B1 B3 B4 60.9(4) . . . yes
B2 B3 B4 109.1(5) . . . yes
C8 B4 B1 104.3(5) . . . yes
C8 B4 B3 61.0(4) . . . yes
C8 B4 B5 99.6(5) . . . yes
C8 B4 B9 55.0(4) . . . yes
B1 B4 B3 60.7(4) . . . yes
B1 B4 B5 60.6(4) . . . yes
B1 B4 B9 107.1(5) . . . yes
B3 B4 B5 108.5(5) . . . yes
B3 B4 B9 108.1(5) . . . yes
B5 B4 B9 58.0(4) . . . yes
B1 B5 B4 60.0(4) . . . yes
B1 B5 B6 60.1(4) . . . yes
B1 B5 B9 109.8(5) . . . yes
B1 B5 B10 109.6(5) . . . yes
B4 B5 B6 107.4(5) . . . yes
B4 B5 B9 62.0(4) . . . yes
B4 B5 B10 111.9(5) . . . yes
B6 B5 B9 107.1(5) . . . yes
B6 B5 B10 58.6(4) . . . yes
B9 B5 B10 62.0(4) . . . yes
B1 B6 B2 60.1(4) . . . yes
B1 B6 B5 59.2(4) . . . yes
B1 B6 B10 109.2(5) . . . yes
B1 B6 B11 109.0(5) . . . yes
B2 B6 B5 106.4(5) . . . yes
B2 B6 B10 110.8(5) . . . yes
B2 B6 B11 60.6(4) . . . yes
B5 B6 B10 59.1(4) . . . yes
B5 B6 B11 107.0(5) . . . yes
B10 B6 B11 62.2(4) . . . yes
C8 B9 B4 59.3(4) . . . yes
C8 B9 B5 104.5(5) . . . yes
C8 B9 B10 104.7(5) . . . yes
B4 B9 B5 60.1(4) . . . yes
B4 B9 B10 108.6(5) . . . yes
B5 B9 B10 59.8(4) . . . yes
B5 B10 B6 62.4(4) . . . yes
B5 B10 B9 58.2(4) . . . yes
B5 B10 B11 107.2(5) . . . yes
B6 B10 B9 107.1(5) . . . yes
B6 B10 B11 59.1(4) . . . yes
B9 B10 B11 103.9(5) . . . yes
C7 B11 B2 60.2(4) . . . yes
C7 B11 B6 104.8(5) . . . yes
C7 B11 B10 103.9(5) . . . yes
B2 B11 B6 60.0(4) . . . yes
B2 B11 B10 107.5(5) . . . yes
B6 B11 B10 58.7(4) . . . yes

loop_
_geom_bond_atom_site_label_1
_geom_bond_atom_site_label_2
_geom_bond_distance
_geom_bond_site_symmetry_1
_geom_bond_site_symmetry_2
_geom_bond_publ_flag
S1 C1 1.827(6) . . yes
S1 C7 1.774(6) . . yes
S2 C1 1.823(6) . . yes
S2 C8 1.792(6) . . yes
P1 C1 1.805(6) . . yes
P1 C10 1.782(6) . . yes
P1 C20 1.791(6) . . yes
P1 C30 1.806(6) . . yes
C7 C8 1.546(8) . . no
C7 B2 1.713(9) . . yes
C7 B3 1.774(9) . . yes
C7 B11 1.617(9) . . yes
C8 B3 1.747(9) . . yes
C8 B4 1.704(9) . . yes
C8 B9 1.622(9) . . yes
C10 C11 1.417(8) . . no
C10 C15 1.375(8) . . no
C11 C12 1.381(9) . . no
C12 C13 1.398(10) . . no
C13 C14 1.347(10) . . no
C14 C15 1.362(10) . . no
C20 C21 1.403(8) . . no
C20 C25 1.417(8) . . no
C21 C22 1.354(9) . . no
C22 C23 1.378(10) . . no
C23 C24 1.396(10) . . no
C24 C25 1.363(8) . . no
C30 C31 1.390(8) . . no
C30 C35 1.405(8) . . no
C31 C32 1.384(9) . . no
C32 C33 1.348(9) . . no
C33 C34 1.370(9) . . no
C34 C35 1.373(8) . . no
B1 B2 1.794(10) . . yes
B1 B3 1.778(10) . . yes
B1 B4 1.782(10) . . yes
B1 B5 1.793(10) . . yes
B1 B6 1.809(10) . . yes
B2 B3 1.764(10) . . yes
B2 B6 1.773(10) . . yes
B2 B11 1.785(10) . . yes
B3 B4 1.736(10) . . yes
B4 B5 1.773(10) . . yes
B4 B9 1.806(10) . . yes
B5 B6 1.821(10) . . yes
B5 B9 1.734(10) . . yes
B5 B10 1.763(10) . . yes
B6 B10 1.754(10) . . yes
B6 B11 1.762(10) . . yes
B9 B10 1.802(11) . . yes
B10 B11 1.815(11) . . yes

loop_
_geom_torsion_atom_site_label_1
_geom_torsion_atom_site_label_2
_geom_torsion_atom_site_label_3
_geom_torsion_atom_site_label_4
_geom_torsion
_geom_torsion_site_symmetry_1
_geom_torsion_site_symmetry_2
_geom_torsion_site_symmetry_3
_geom_torsion_site_symmetry_4
_geom_torsion_publ_flag
C7 S1 C1 S2 -28.5(3) . . . . no
C7 S1 C1 P1 -148.4(3) . . . . no
C1 S1 C7 C8 18.5(5) . . . . no
C1 S1 C7 B2 -123.7(5) . . . . no
C1 S1 C7 B3 -52.1(5) . . . . no
C1 S1 C7 B11 158.3(5) . . . . no
C8 S2 C1 S1 27.5(3) . . . . no
C8 S2 C1 P1 147.9(3) . . . . no
C1 S2 C8 C7 -16.0(5) . . . . no
C1 S2 C8 B3 56.2(5) . . . . no
C1 S2 C8 B4 125.7(5) . . . . no
C1 S2 C8 B9 -155.3(5) . . . . no
C10 P1 C1 S1 175.6(3) . . . . no
C10 P1 C1 S2 55.5(4) . . . . no
C20 P1 C1 S1 -60.8(4) . . . . no
C20 P1 C1 S2 179.2(3) . . . . no
C30 P1 C1 S1 57.6(4) . . . . no
C30 P1 C1 S2 -62.4(4) . . . . no
C1 P1 C10 C11 18.5(6) . . . . no
C1 P1 C10 C15 -165.7(5) . . . . no
C20 P1 C10 C11 -104.4(5) . . . . no
C20 P1 C10 C15 71.4(6) . . . . no
C30 P1 C10 C11 137.4(5) . . . . no
C30 P1 C10 C15 -46.8(6) . . . . no
C1 P1 C20 C21 170.7(5) . . . . no
C1 P1 C20 C25 -13.4(6) . . . . no
C10 P1 C20 C21 -67.6(5) . . . . no
C10 P1 C20 C25 108.3(5) . . . . no
C30 P1 C20 C21 51.0(5) . . . . no
C30 P1 C20 C25 -133.1(5) . . . . no
C1 P1 C30 C31 -94.1(5) . . . . no
C1 P1 C30 C35 84.8(5) . . . . no
C10 P1 C30 C31 147.6(5) . . . . no
C10 P1 C30 C35 -33.6(6) . . . . no
C20 P1 C30 C31 26.4(6) . . . . no
C20 P1 C30 C35 -154.8(5) . . . . no
S1 C7 C8 S2 -1.7(6) . . . . no
S1 C7 C8 B3 -109.5(5) . . . . no
S1 C7 C8 B4 -146.9(4) . . . . no
S1 C7 C8 B9 140.8(4) . . . . no
B2 C7 C8 S2 145.3(4) . . . . no
B2 C7 C8 B3 37.5(5) . . . . no
B2 C7 C8 B4 0.0(7) . . . . no
B2 C7 C8 B9 -72.3(6) . . . . no
B3 C7 C8 S2 107.8(5) . . . . no
B3 C7 C8 B4 -37.4(5) . . . . no
B3 C7 C8 B9 -109.7(5) . . . . no
B11 C7 C8 S2 -143.6(4) . . . . no
B11 C7 C8 B3 108.6(5) . . . . no
B11 C7 C8 B4 71.2(6) . . . . no
B11 C7 C8 B9 -1.1(7) . . . . no
S1 C7 B2 B1 147.5(4) . . . . no
S1 C7 B2 B3 104.4(5) . . . . no
S1 C7 B2 B6 -150.1(4) . . . . no
S1 C7 B2 B11 -109.6(5) . . . . no
C8 C7 B2 B1 4.7(6) . . . . no
C8 C7 B2 B3 -38.4(5) . . . . no
C8 C7 B2 B6 67.1(6) . . . . no
C8 C7 B2 B11 107.6(5) . . . . no
B3 C7 B2 B1 43.2(4) . . . . no
B3 C7 B2 B6 105.6(5) . . . . no
B3 C7 B2 B11 146.1(5) . . . . no
B11 C7 B2 B1 -102.9(5) . . . . no
B11 C7 B2 B3 -146.1(5) . . . . no
B11 C7 B2 B6 -40.5(5) . . . . no
S1 C7 B3 C8 104.3(5) . . . . no
S1 C7 B3 B1 -159.4(4) . . . . no
S1 C7 B3 B2 -116.1(5) . . . . no
S1 C7 B3 B4 138.3(4) . . . . no
C8 C7 B3 B1 96.4(5) . . . . no
C8 C7 B3 B2 139.6(5) . . . . no
C8 C7 B3 B4 34.0(4) . . . . no
B2 C7 B3 C8 -139.6(5) . . . . no
B2 C7 B3 B1 -43.3(5) . . . . no
B2 C7 B3 B4 -105.7(5) . . . . no
B11 C7 B3 C8 -105.3(6) . . . . no
B11 C7 B3 B1 -8.9(7) . . . . no
B11 C7 B3 B2 34.4(5) . . . . no
B11 C7 B3 B4 -71.3(6) . . . . no
S1 C7 B11 B2 116.7(5) . . . . no
S1 C7 B11 B6 158.4(4) . . . . no
S1 C7 B11 B10 -140.8(4) . . . . no
C8 C7 B11 B2 -103.7(5) . . . . no
C8 C7 B11 B6 -62.0(6) . . . . no
C8 C7 B11 B10 -1.3(6) . . . . no
B2 C7 B11 B6 41.7(5) . . . . no
B2 C7 B11 B10 102.5(5) . . . . no
B3 C7 B11 B2 -33.0(5) . . . . no
B3 C7 B11 B6 8.7(7) . . . . no
B3 C7 B11 B10 69.5(6) . . . . no
S2 C8 B3 C7 -105.7(5) . . . . no
S2 C8 B3 B1 158.1(4) . . . . no
S2 C8 B3 B2 -139.6(4) . . . . no
S2 C8 B3 B4 114.3(5) . . . . no
C7 C8 B3 B1 -96.2(5) . . . . no
C7 C8 B3 B2 -33.9(4) . . . . no
C7 C8 B3 B4 -140.0(5) . . . . no
B4 C8 B3 C7 140.0(5) . . . . no
B4 C8 B3 B1 43.9(5) . . . . no
B4 C8 B3 B2 106.1(5) . . . . no
B9 C8 B3 C7 104.4(6) . . . . no
B9 C8 B3 B1 8.2(7) . . . . no
B9 C8 B3 B2 70.5(6) . . . . no
B9 C8 B3 B4 -35.6(5) . . . . no
S2 C8 B4 B1 -146.7(4) . . . . no
S2 C8 B4 B3 -102.6(5) . . . . no
S2 C8 B4 B5 151.4(4) . . . . no
S2 C8 B4 B9 112.2(5) . . . . no
C7 C8 B4 B1 -4.8(6) . . . . no
C7 C8 B4 B3 39.3(5) . . . . no
C7 C8 B4 B5 -66.7(6) . . . . no
C7 C8 B4 B9 -105.9(5) . . . . no
B3 C8 B4 B1 -44.1(5) . . . . no
B3 C8 B4 B5 -106.0(5) . . . . no
B3 C8 B4 B9 -145.2(5) . . . . no
B9 C8 B4 B1 101.1(5) . . . . no
B9 C8 B4 B3 145.2(5) . . . . no
B9 C8 B4 B5 39.2(5) . . . . no
S2 C8 B9 B4 -114.3(5) . . . . no
S2 C8 B9 B5 -155.5(4) . . . . no
S2 C8 B9 B10 142.5(4) . . . . no
C7 C8 B9 B4 106.1(5) . . . . no
C7 C8 B9 B5 64.9(6) . . . . no
C7 C8 B9 B10 2.9(6) . . . . no
B3 C8 B9 B4 33.8(5) . . . . no
B3 C8 B9 B5 -7.4(7) . . . . no
B3 C8 B9 B10 -69.4(6) . . . . no
B4 C8 B9 B5 -41.2(5) . . . . no
B4 C8 B9 B10 -103.2(5) . . . . no
P1 C10 C11 C12 179.9(5) . . . . no
C15 C10 C11 C12 4.0(9) . . . . no
P1 C10 C15 C14 179.8(6) . . . . no
C11 C10 C15 C14 -4.2(10) . . . . no
C10 C11 C12 C13 -1.8(10) . . . . no
C11 C12 C13 C14 -0.5(11) . . . . no
C12 C13 C14 C15 0.4(11) . . . . no
C13 C14 C15 C10 2.0(11) . . . . no
P1 C20 C21 C22 179.6(5) . . . . no
C25 C20 C21 C22 3.6(9) . . . . no
P1 C20 C25 C24 -179.1(5) . . . . no
C21 C20 C25 C24 -3.2(9) . . . . no
C20 C21 C22 C23 -1.2(10) . . . . no
C21 C22 C23 C24 -1.6(10) . . . . no
C22 C23 C24 C25 1.9(10) . . . . no
C23 C24 C25 C20 0.6(9) . . . . no
P1 C30 C31 C32 179.8(5) . . . . no
C35 C30 C31 C32 1.0(9) . . . . no
P1 C30 C35 C34 -179.6(4) . . . . no
C31 C30 C35 C34 -0.8(9) . . . . no
C30 C31 C32 C33 0.7(9) . . . . no
C31 C32 C33 C34 -2.7(10) . . . . no
C32 C33 C34 C35 2.9(10) . . . . no
C33 C34 C35 C30 -1.1(9) . . . . no
B3 B1 B2 C7 -43.9(4) . . . . no
B3 B1 B2 B6 -137.9(5) . . . . no
B3 B1 B2 B11 -101.4(5) . . . . no
B4 B1 B2 C7 -7.3(6) . . . . no
B4 B1 B2 B3 36.6(5) . . . . no
B4 B1 B2 B6 -101.3(5) . . . . no
B4 B1 B2 B11 -64.8(6) . . . . no
B5 B1 B2 C7 54.9(6) . . . . no
B5 B1 B2 B3 98.8(5) . . . . no
B5 B1 B2 B6 -39.1(5) . . . . no
B5 B1 B2 B11 -2.6(7) . . . . no
B6 B1 B2 C7 94.0(5) . . . . no
B6 B1 B2 B3 137.9(5) . . . . no
B6 B1 B2 B11 36.6(5) . . . . no
B2 B1 B3 C7 41.7(4) . . . . no
B2 B1 B3 C8 95.1(5) . . . . no
B2 B1 B3 B4 137.7(5) . . . . no
B4 B1 B3 C7 -96.0(5) . . . . no
B4 B1 B3 C8 -42.6(4) . . . . no
B4 B1 B3 B2 -137.7(5) . . . . no
B5 B1 B3 C7 -58.6(6) . . . . no
B5 B1 B3 C8 -5.2(6) . . . . no
B5 B1 B3 B2 -100.3(5) . . . . no
B5 B1 B3 B4 37.4(5) . . . . no
B6 B1 B3 C7 4.9(6) . . . . no
B6 B1 B3 C8 58.4(6) . . . . no
B6 B1 B3 B2 -36.8(5) . . . . no
B6 B1 B3 B4 100.9(5) . . . . no
B2 B1 B4 C8 7.3(6) . . . . no
B2 B1 B4 B3 -37.0(5) . . . . no
B2 B1 B4 B5 100.4(5) . . . . no
B2 B1 B4 B9 64.5(6) . . . . no
B3 B1 B4 C8 44.3(4) . . . . no
B3 B1 B4 B5 137.3(5) . . . . no
B3 B1 B4 B9 101.5(5) . . . . no
B5 B1 B4 C8 -93.0(5) . . . . no
B5 B1 B4 B3 -137.3(5) . . . . no
B5 B1 B4 B9 -35.8(5) . . . . no
B6 B1 B4 C8 -54.5(6) . . . . no
B6 B1 B4 B3 -98.8(5) . . . . no
B6 B1 B4 B5 38.5(5) . . . . no
B6 B1 B4 B9 2.7(6) . . . . no
B2 B1 B5 B4 -98.8(5) . . . . no
B2 B1 B5 B6 38.3(5) . . . . no
B2 B1 B5 B9 -60.6(6) . . . . no
B2 B1 B5 B10 5.8(7) . . . . no
B3 B1 B5 B4 -36.9(5) . . . . no
B3 B1 B5 B6 100.2(5) . . . . no
B3 B1 B5 B9 1.4(7) . . . . no
B3 B1 B5 B10 67.7(6) . . . . no
B4 B1 B5 B6 137.1(5) . . . . no
B4 B1 B5 B9 38.3(5) . . . . no
B4 B1 B5 B10 104.6(6) . . . . no
B6 B1 B5 B4 -137.1(5) . . . . no
B6 B1 B5 B9 -98.9(5) . . . . no
B6 B1 B5 B10 -32.5(5) . . . . no
B2 B1 B6 B5 -136.1(5) . . . . no
B2 B1 B6 B10 -103.5(6) . . . . no
B2 B1 B6 B11 -37.2(5) . . . . no
B3 B1 B6 B2 36.9(5) . . . . no
B3 B1 B6 B5 -99.3(5) . . . . no
B3 B1 B6 B10 -66.6(6) . . . . no
B3 B1 B6 B11 -0.4(7) . . . . no
B4 B1 B6 B2 98.2(5) . . . . no
B4 B1 B6 B5 -38.0(5) . . . . no
B4 B1 B6 B10 -5.3(7) . . . . no
B4 B1 B6 B11 61.0(6) . . . . no
B5 B1 B6 B2 136.1(5) . . . . no
B5 B1 B6 B10 32.7(5) . . . . no
B5 B1 B6 B11 98.9(5) . . . . no
C7 B2 B3 C8 31.3(4) . . . . no
C7 B2 B3 B1 130.0(5) . . . . no
C7 B2 B3 B4 91.5(5) . . . . no
B1 B2 B3 C7 -130.0(5) . . . . no
B1 B2 B3 C8 -98.7(5) . . . . no
B1 B2 B3 B4 -38.5(5) . . . . no
B6 B2 B3 C7 -91.9(5) . . . . no
B6 B2 B3 C8 -60.6(6) . . . . no
B6 B2 B3 B1 38.1(5) . . . . no
B6 B2 B3 B4 -0.4(6) . . . . no
B11 B2 B3 C7 -28.9(4) . . . . no
B11 B2 B3 C8 2.4(6) . . . . no
B11 B2 B3 B1 101.2(5) . . . . no
B11 B2 B3 B4 62.6(6) . . . . no
C7 B2 B6 B1 -100.8(5) . . . . no
C7 B2 B6 B5 -62.5(5) . . . . no
C7 B2 B6 B10 0.1(7) . . . . no
C7 B2 B6 B11 38.2(4) . . . . no
B1 B2 B6 B5 38.3(4) . . . . no
B1 B2 B6 B10 100.9(6) . . . . no
B1 B2 B6 B11 139.0(5) . . . . no
B3 B2 B6 B1 -37.7(5) . . . . no
B3 B2 B6 B5 0.6(6) . . . . no
B3 B2 B6 B10 63.1(6) . . . . no
B3 B2 B6 B11 101.3(5) . . . . no
B11 B2 B6 B1 -139.0(5) . . . . no
B11 B2 B6 B5 -100.6(5) . . . . no
B11 B2 B6 B10 -38.1(5) . . . . no
C7 B2 B11 B6 -132.1(5) . . . . no
C7 B2 B11 B10 -96.3(5) . . . . no
B1 B2 B11 C7 94.8(5) . . . . no
B1 B2 B11 B6 -37.3(5) . . . . no
B1 B2 B11 B10 -1.5(7) . . . . no
B3 B2 B11 C7 31.2(5) . . . . no
B3 B2 B11 B6 -100.9(6) . . . . no
B3 B2 B11 B10 -65.1(6) . . . . no
B6 B2 B11 C7 132.1(5) . . . . no
B6 B2 B11 B10 35.8(5) . . . . no
C7 B3 B4 C8 -31.1(4) . . . . no
C7 B3 B4 B1 98.2(5) . . . . no
C7 B3 B4 B5 59.7(6) . . . . no
C7 B3 B4 B9 -1.7(6) . . . . no
C8 B3 B4 B1 129.4(5) . . . . no
C8 B3 B4 B5 90.8(5) . . . . no
C8 B3 B4 B9 29.5(4) . . . . no
B1 B3 B4 C8 -129.4(5) . . . . no
B1 B3 B4 B5 -38.5(5) . . . . no
B1 B3 B4 B9 -99.9(5) . . . . no
B2 B3 B4 C8 -90.8(5) . . . . no
B2 B3 B4 B1 38.5(5) . . . . no
B2 B3 B4 B5 0.0(6) . . . . no
B2 B3 B4 B9 -61.4(6) . . . . no
C8 B4 B5 B1 101.1(5) . . . . no
C8 B4 B5 B6 62.9(5) . . . . no
C8 B4 B5 B9 -37.6(4) . . . . no
C8 B4 B5 B10 0.5(6) . . . . no
B1 B4 B5 B6 -38.2(4) . . . . no
B1 B4 B5 B9 -138.7(5) . . . . no
B1 B4 B5 B10 -100.6(6) . . . . no
B3 B4 B5 B1 38.6(5) . . . . no
B3 B4 B5 B6 0.4(6) . . . . no
B3 B4 B5 B9 -100.1(5) . . . . no
B3 B4 B5 B10 -62.0(6) . . . . no
B9 B4 B5 B1 138.7(5) . . . . no
B9 B4 B5 B6 100.5(5) . . . . no
B9 B4 B5 B10 38.1(5) . . . . no
C8 B4 B9 B5 132.7(5) . . . . no
C8 B4 B9 B10 96.4(5) . . . . no
B1 B4 B9 C8 -95.7(5) . . . . no
B1 B4 B9 B5 37.0(5) . . . . no
B1 B4 B9 B10 0.7(7) . . . . no
B3 B4 B9 C8 -31.7(5) . . . . no
B3 B4 B9 B5 101.0(6) . . . . no
B3 B4 B9 B10 64.7(6) . . . . no
B5 B4 B9 C8 -132.7(5) . . . . no
B5 B4 B9 B10 -36.2(5) . . . . no
B1 B5 B6 B2 -38.8(4) . . . . no
B1 B5 B6 B10 -143.6(5) . . . . no
B1 B5 B6 B11 -102.4(5) . . . . no
B4 B5 B6 B1 38.1(5) . . . . no
B4 B5 B6 B2 -0.6(6) . . . . no
B4 B5 B6 B10 -105.4(5) . . . . no
B4 B5 B6 B11 -64.2(6) . . . . no
B9 B5 B6 B1 103.4(5) . . . . no
B9 B5 B6 B2 64.6(6) . . . . no
B9 B5 B6 B10 -40.2(5) . . . . no
B9 B5 B6 B11 1.0(6) . . . . no
B10 B5 B6 B1 143.6(5) . . . . no
B10 B5 B6 B2 104.8(5) . . . . no
B10 B5 B6 B11 41.2(5) . . . . no
B1 B5 B9 C8 3.4(7) . . . . no
B1 B5 B9 B4 -37.4(5) . . . . no
B1 B5 B9 B10 102.2(6) . . . . no
B4 B5 B9 C8 40.8(5) . . . . no
B4 B5 B9 B10 139.6(5) . . . . no
B6 B5 B9 C8 -60.2(6) . . . . no
B6 B5 B9 B4 -101.0(5) . . . . no
B6 B5 B9 B10 38.6(5) . . . . no
B10 B5 B9 C8 -98.8(5) . . . . no
B10 B5 B9 B4 -139.6(5) . . . . no
B1 B5 B10 B6 33.1(5) . . . . no
B1 B5 B10 B9 -102.6(6) . . . . no
B1 B5 B10 B11 -6.7(7) . . . . no
B4 B5 B10 B6 97.6(6) . . . . no
B4 B5 B10 B9 -38.1(5) . . . . no
B4 B5 B10 B11 57.9(7) . . . . no
B6 B5 B10 B9 -135.7(5) . . . . no
B6 B5 B10 B11 -39.8(5) . . . . no
B9 B5 B10 B6 135.7(5) . . . . no
B9 B5 B10 B11 95.9(5) . . . . no
B1 B6 B10 B5 -32.7(5) . . . . no
B1 B6 B10 B9 5.7(7) . . . . no
B1 B6 B10 B11 101.9(6) . . . . no
B2 B6 B10 B5 -97.1(6) . . . . no
B2 B6 B10 B9 -58.7(7) . . . . no
B2 B6 B10 B11 37.5(5) . . . . no
B5 B6 B10 B9 38.4(5) . . . . no
B5 B6 B10 B11 134.6(5) . . . . no
B11 B6 B10 B5 -134.6(5) . . . . no
B11 B6 B10 B9 -96.2(5) . . . . no
B1 B6 B11 C7 -4.8(6) . . . . no
B1 B6 B11 B2 37.0(5) . . . . no
B1 B6 B11 B10 -102.3(6) . . . . no
B2 B6 B11 C7 -41.8(5) . . . . no
B2 B6 B11 B10 -139.3(5) . . . . no
B5 B6 B11 C7 57.8(6) . . . . no
B5 B6 B11 B2 99.6(5) . . . . no
B5 B6 B11 B10 -39.7(5) . . . . no
B10 B6 B11 C7 97.5(5) . . . . no
B10 B6 B11 B2 139.3(5) . . . . no
C8 B9 B10 B5 98.4(5) . . . . no
C8 B9 B10 B6 58.1(6) . . . . no
C8 B9 B10 B11 -3.4(6) . . . . no
B4 B9 B10 B5 36.4(5) . . . . no
B4 B9 B10 B6 -4.0(7) . . . . no
B4 B9 B10 B11 -65.5(6) . . . . no
B5 B9 B10 B6 -40.3(5) . . . . no
B5 B9 B10 B11 -101.8(5) . . . . no
B5 B10 B11 C7 -57.7(6) . . . . no
B5 B10 B11 B2 5.0(7) . . . . no
B5 B10 B11 B6 41.4(5) . . . . no
B6 B10 B11 C7 -99.1(5) . . . . no
B6 B10 B11 B2 -36.3(5) . . . . no
B9 B10 B11 C7 2.8(6) . . . . no
B9 B10 B11 B2 65.5(6) . . . . no
B9 B10 B11 B6 101.9(5) . . . . no
